data_7002000
loop_
_publ_author_name
'Binobaid, Abeer'
'Iglesias, Manuel'
'Beetstra, Dirk J.'
'Kariuki, Benson'
'Dervisi, Athanasia'
'Fallis, Ian A.'
'Cavell, Kingsley J.'

_publ_section_title
;
 Expanded ring and functionalised expanded ring N-heterocyclic carbenes
 as ligands in catalysis
;
_journal_issue 35
_journal_name_full 'Dalton Transactions'
_journal_page_first 7099
_journal_paper_doi 10.1039/b909834h
_journal_year 2009
_chemical_formula_moiety 'C31 H42 Cl Ir N2 O'
_chemical_formula_sum 'C31 H42 Cl Ir N2 O'
_chemical_formula_weight 686.32
_chemical_name_systematic
;
?
;
_space_group_IT_number 14
_symmetry_cell_setting monoclinic
_symmetry_space_group_name_Hall '-P 2yn'
_symmetry_space_group_name_H-M 'P 1 21/n 1'
_atom_sites_solution_hydrogens geom
_atom_sites_solution_primary direct
_atom_sites_solution_secondary difmap
_audit_creation_method SHELXL-97
_cell_angle_alpha 90.00
_cell_angle_beta 116.7360(10)
_cell_angle_gamma 90.00
_cell_formula_units_Z 4
_cell_length_a 17.4350(3)
_cell_length_b 10.4170(2)
_cell_length_c 17.6770(4)
_cell_measurement_reflns_used 5700
_cell_measurement_temperature 150(2)
_cell_measurement_theta_max 27.46
_cell_measurement_theta_min 2.34
_cell_volume 2867.27(10)
_computing_cell_refinement DENZO/SCALEPACK
_computing_data_collection 'cOLLECT,Nonius BV, 1997-2001'
_computing_data_reduction DENZO/SCALEPACK
_computing_structure_refinement SHELXL-97
_computing_structure_solution SHELXs-97
_diffrn_ambient_temperature 150(2)
_diffrn_measured_fraction_theta_full 0.995
_diffrn_measured_fraction_theta_max 0.995
_diffrn_measurement_device_type 'Nonius KappaCCD'
_diffrn_measurement_method 'CCD scans'
_diffrn_radiation_monochromator graphite
_diffrn_radiation_source 'fine-focus sealed tube'
_diffrn_radiation_type MoK\a
_diffrn_radiation_wavelength 0.71073
_diffrn_reflns_av_R_equivalents 0.0268
_diffrn_reflns_av_sigmaI/netI 0.0483
_diffrn_reflns_limit_h_max 22
_diffrn_reflns_limit_h_min -22
_diffrn_reflns_limit_k_max 12
_diffrn_reflns_limit_k_min -13
_diffrn_reflns_limit_l_max 22
_diffrn_reflns_limit_l_min -22
_diffrn_reflns_number 10761
_diffrn_reflns_theta_full 27.46
_diffrn_reflns_theta_max 27.46
_diffrn_reflns_theta_min 2.34
_exptl_absorpt_coefficient_mu 4.776
_exptl_absorpt_correction_T_max 0.4802
_exptl_absorpt_correction_T_min 0.4485
_exptl_absorpt_correction_type empirical
_exptl_absorpt_process_details Denzo/Scalepack
_exptl_crystal_colour yellow
_exptl_crystal_density_diffrn 1.590
_exptl_crystal_density_method 'not measured'
_exptl_crystal_description block
_exptl_crystal_F_000 1376
_exptl_crystal_size_max 0.20
_exptl_crystal_size_mid 0.20
_exptl_crystal_size_min 0.18
_refine_diff_density_max 0.854
_refine_diff_density_min -1.185
_refine_diff_density_rms 0.134
_refine_ls_extinction_method none
_refine_ls_goodness_of_fit_ref 1.068
_refine_ls_hydrogen_treatment constr
_refine_ls_matrix_type full
_refine_ls_number_parameters 330
_refine_ls_number_reflns 6537
_refine_ls_number_restraints 0
_refine_ls_restrained_S_all 1.068
_refine_ls_R_factor_all 0.0349
_refine_ls_R_factor_gt 0.0279
_refine_ls_shift/su_max 0.002
_refine_ls_shift/su_mean 0.000
_refine_ls_structure_factor_coef Fsqd
_refine_ls_weighting_details 'calc w=1/[\s^2^(Fo^2^)+(0.0000P)^2^+4.9239P] where P=(Fo^2^+2Fc^2^)/3'
_refine_ls_weighting_scheme calc
_refine_ls_wR_factor_gt 0.0583
_refine_ls_wR_factor_ref 0.0611
_reflns_number_gt 5700
_reflns_number_total 6537
_reflns_threshold_expression >2sigma(I)
_cod_data_source_file b909834h.txt
_cod_data_source_block kjc0846
_cod_depositor_comments
;
The following automatic conversions were performed:
'_symmetry_cell_setting' value 'Monoclinic' changed to 'monoclinic'
according to '/home/saulius/struct/CIF-dictionaries/cif_core.dic'
dictionary named 'cif_core.dic' version 2.4.1 from 2010-06-29.

Automatic conversion script
Id: cif_fix_enum 1527 2010-12-29 10:47:43Z saulius 
;
_cod_original_cell_volume 2867.26(10)
_cod_original_sg_symbol_H-M P21/n
_cod_database_code 7002000

loop_
_symmetry_equiv_pos_as_xyz
'x, y, z'
'-x+1/2, y+1/2, -z+1/2'
'-x, -y, -z'
'x-1/2, -y-1/2, z-1/2'

loop_
_atom_site_label
_atom_site_type_symbol
_atom_site_fract_x
_atom_site_fract_y
_atom_site_fract_z
_atom_site_U_iso_or_equiv
_atom_site_adp_type
_atom_site_occupancy
_atom_site_symmetry_multiplicity
_atom_site_calc_flag
_atom_site_refinement_flags
_atom_site_disorder_assembly
_atom_site_disorder_group
C1 C 0.5659(2) 0.1869(3) 0.77060(19) 0.0108(7) Uani 1 1 d . . .
C2 C 0.6458(2) 0.3707(3) 0.7513(3) 0.0234(9) Uani 1 1 d . . .
H2A H 0.6971 0.3832 0.8063 0.028 Uiso 1 1 calc R . .
H2B H 0.6280 0.4554 0.7234 0.028 Uiso 1 1 calc R . .
C3 C 0.6667(3) 0.2813(4) 0.6962(2) 0.0229(8) Uani 1 1 d . . .
H3A H 0.7150 0.3162 0.6876 0.027 Uiso 1 1 calc R . .
H3B H 0.6163 0.2724 0.6401 0.027 Uiso 1 1 calc R . .
C4 C 0.6908(2) 0.1516(3) 0.7395(2) 0.0201(8) Uani 1 1 d . . .
H4A H 0.6965 0.0880 0.7006 0.024 Uiso 1 1 calc R . .
H4B H 0.7468 0.1579 0.7906 0.024 Uiso 1 1 calc R . .
C5 C 0.5231(2) 0.4023(3) 0.7835(2) 0.0124(7) Uani 1 1 d . . .
C6 C 0.5526(2) 0.4459(3) 0.8665(2) 0.0167(7) Uani 1 1 d . . .
C7 C 0.5024(2) 0.5288(3) 0.8873(2) 0.0186(8) Uani 1 1 d . . .
H7 H 0.5212 0.5562 0.9442 0.022 Uiso 1 1 calc R . .
C8 C 0.4238(2) 0.5712(3) 0.8232(2) 0.0200(8) Uani 1 1 d . . .
H8 H 0.3892 0.6280 0.8367 0.024 Uiso 1 1 calc R . .
C9 C 0.3962(2) 0.5313(4) 0.7406(2) 0.0211(8) Uani 1 1 d . . .
H9 H 0.3429 0.5613 0.6975 0.025 Uiso 1 1 calc R . .
C10 C 0.4459(2) 0.4475(3) 0.7202(2) 0.0175(7) Uani 1 1 d . . .
H10 H 0.4273 0.4212 0.6631 0.021 Uiso 1 1 calc R . .
C11 C 0.6630(3) 0.4384(5) 1.0095(2) 0.0328(10) Uani 1 1 d . . .
H11A H 0.6655 0.5323 1.0137 0.049 Uiso 1 1 calc R . .
H11B H 0.7206 0.4028 1.0427 0.049 Uiso 1 1 calc R . .
H11C H 0.6243 0.4056 1.0315 0.049 Uiso 1 1 calc R . .
C12 C 0.6343(2) -0.0222(3) 0.7940(2) 0.0141(7) Uani 1 1 d . . .
C13 C 0.5900(2) -0.1228(3) 0.7388(2) 0.0173(7) Uani 1 1 d . . .
C14 C 0.6022(2) -0.2467(3) 0.7723(2) 0.0209(8) Uani 1 1 d . . .
H14 H 0.5721 -0.3162 0.7363 0.025 Uiso 1 1 calc R . .
C15 C 0.6569(2) -0.2709(3) 0.8565(2) 0.0205(8) Uani 1 1 d . . .
H15 H 0.6636 -0.3559 0.8780 0.025 Uiso 1 1 calc R . .
C16 C 0.7021(2) -0.1701(3) 0.9095(2) 0.0184(8) Uani 1 1 d . . .
H16 H 0.7408 -0.1873 0.9669 0.022 Uiso 1 1 calc R . .
C17 C 0.6917(2) -0.0447(3) 0.8798(2) 0.0139(7) Uani 1 1 d . . .
C18 C 0.5327(2) -0.1019(4) 0.6447(2) 0.0246(9) Uani 1 1 d . . .
H18 H 0.5227 -0.0075 0.6349 0.029 Uiso 1 1 calc R . .
C19 C 0.5780(3) -0.1489(5) 0.5930(3) 0.0438(13) Uani 1 1 d . . .
H19A H 0.6328 -0.1038 0.6115 0.066 Uiso 1 1 calc R . .
H19B H 0.5416 -0.1317 0.5328 0.066 Uiso 1 1 calc R . .
H19C H 0.5885 -0.2415 0.6015 0.066 Uiso 1 1 calc R . .
C20 C 0.4453(3) -0.1672(4) 0.6150(3) 0.0400(12) Uani 1 1 d . . .
H20A H 0.4532 -0.2605 0.6205 0.060 Uiso 1 1 calc R . .
H20B H 0.4086 -0.1451 0.5556 0.060 Uiso 1 1 calc R . .
H20C H 0.4182 -0.1378 0.6499 0.060 Uiso 1 1 calc R . .
C21 C 0.7455(2) 0.0613(3) 0.9393(2) 0.0169(7) Uani 1 1 d . . .
H21 H 0.7283 0.1447 0.9081 0.020 Uiso 1 1 calc R . .
C22 C 0.7310(2) 0.0718(4) 1.0189(2) 0.0218(8) Uani 1 1 d . . .
H22A H 0.6709 0.0939 1.0021 0.033 Uiso 1 1 calc R . .
H22B H 0.7685 0.1387 1.0563 0.033 Uiso 1 1 calc R . .
H22C H 0.7445 -0.0107 1.0488 0.033 Uiso 1 1 calc R . .
C23 C 0.8418(2) 0.0403(4) 0.9663(2) 0.0214(8) Uani 1 1 d . . .
H23A H 0.8609 -0.0383 1.0001 0.032 Uiso 1 1 calc R . .
H23B H 0.8745 0.1136 1.0001 0.032 Uiso 1 1 calc R . .
H23C H 0.8510 0.0322 0.9158 0.032 Uiso 1 1 calc R . .
C24 C 0.4973(2) 0.0248(3) 0.8786(2) 0.0131(7) Uani 1 1 d . . .
H24 H 0.5467 0.0078 0.8706 0.016 Uiso 1 1 calc R . .
C25 C 0.4832(2) 0.1538(3) 0.8946(2) 0.0147(7) Uani 1 1 d . . .
H25 H 0.5224 0.2177 0.8953 0.018 Uiso 1 1 calc R . .
C26 C 0.4078(2) 0.1945(4) 0.9108(2) 0.0250(9) Uani 1 1 d . . .
H26A H 0.3944 0.1242 0.9407 0.030 Uiso 1 1 calc R . .
H26B H 0.4250 0.2705 0.9485 0.030 Uiso 1 1 calc R . .
C27 C 0.3285(2) 0.2267(5) 0.8316(2) 0.0310(10) Uani 1 1 d . . .
H27A H 0.3268 0.3205 0.8223 0.037 Uiso 1 1 calc R . .
H27B H 0.2776 0.2036 0.8397 0.037 Uiso 1 1 calc R . .
C28 C 0.3225(2) 0.1587(4) 0.7528(2) 0.0184(8) Uani 1 1 d . . .
H28 H 0.3110 0.2110 0.7049 0.022 Uiso 1 1 calc R . .
C29 C 0.3322(2) 0.0283(4) 0.7440(2) 0.0174(8) Uani 1 1 d . . .
H29 H 0.3292 -0.0020 0.6921 0.021 Uiso 1 1 calc R . .
C30 C 0.3472(2) -0.0677(4) 0.8133(3) 0.0311(10) Uani 1 1 d . . .
H30A H 0.3170 -0.0381 0.8461 0.037 Uiso 1 1 calc R . .
H30B H 0.3219 -0.1511 0.7872 0.037 Uiso 1 1 calc R . .
C31 C 0.4407(2) -0.0872(4) 0.8732(2) 0.0246(9) Uani 1 1 d . . .
H31A H 0.4462 -0.1049 0.9305 0.030 Uiso 1 1 calc R . .
H31B H 0.4616 -0.1639 0.8549 0.030 Uiso 1 1 calc R . .
N1 N 0.57595(17) 0.3140(3) 0.76475(18) 0.0130(6) Uani 1 1 d . . .
N2 N 0.62410(17) 0.1089(3) 0.76372(17) 0.0122(6) Uani 1 1 d . . .
O1 O 0.63190(15) 0.4014(3) 0.92321(15) 0.0205(6) Uani 1 1 d . . .
Cl1 Cl 0.39577(5) 0.15898(8) 0.61540(5) 0.01629(17) Uani 1 1 d . . .
Ir1 Ir 0.450242(7) 0.129114(12) 0.764543(7) 0.01001(5) Uani 1 1 d . . .

loop_
_atom_site_aniso_label
_atom_site_aniso_U_11
_atom_site_aniso_U_22
_atom_site_aniso_U_33
_atom_site_aniso_U_23
_atom_site_aniso_U_13
_atom_site_aniso_U_12
C1 0.0102(15) 0.0134(16) 0.0066(15) -0.0004(13) 0.0017(13) 0.0013(13)
C2 0.026(2) 0.0136(18) 0.043(2) 0.0025(17) 0.0264(19) -0.0019(15)
C3 0.031(2) 0.0213(19) 0.032(2) 0.0071(17) 0.0273(18) 0.0023(17)
C4 0.0213(18) 0.0179(18) 0.030(2) 0.0033(16) 0.0194(17) -0.0005(15)
C5 0.0135(16) 0.0092(15) 0.0173(16) 0.0023(14) 0.0093(14) 0.0003(13)
C6 0.0142(17) 0.0157(18) 0.0210(18) -0.0020(15) 0.0087(15) -0.0021(14)
C7 0.0222(19) 0.0145(18) 0.0193(18) -0.0073(15) 0.0093(16) -0.0037(15)
C8 0.0182(18) 0.0112(17) 0.032(2) -0.0019(16) 0.0131(17) 0.0029(15)
C9 0.0125(17) 0.0167(18) 0.028(2) 0.0012(16) 0.0037(16) 0.0021(15)
C10 0.0195(18) 0.0139(17) 0.0171(17) -0.0034(15) 0.0065(15) -0.0015(15)
C11 0.025(2) 0.050(3) 0.0148(19) -0.0036(19) 0.0012(17) 0.008(2)
C12 0.0145(16) 0.0129(16) 0.0197(18) -0.0004(14) 0.0121(15) -0.0001(14)
C13 0.0144(17) 0.0179(18) 0.0225(18) -0.0054(15) 0.0109(15) 0.0013(14)
C14 0.0200(18) 0.0124(18) 0.033(2) -0.0048(16) 0.0140(17) -0.0032(15)
C15 0.0200(18) 0.0122(17) 0.034(2) 0.0050(16) 0.0164(17) -0.0008(15)
C16 0.0207(18) 0.0182(18) 0.0193(18) 0.0037(15) 0.0118(16) 0.0036(15)
C17 0.0146(16) 0.0162(17) 0.0154(17) 0.0028(14) 0.0108(14) 0.0020(14)
C18 0.026(2) 0.022(2) 0.0203(19) -0.0050(16) 0.0053(17) 0.0055(17)
C19 0.049(3) 0.055(3) 0.024(2) -0.008(2) 0.014(2) 0.022(2)
C20 0.029(2) 0.027(2) 0.041(3) -0.010(2) -0.006(2) -0.003(2)
C21 0.0183(17) 0.0172(18) 0.0149(17) 0.0009(14) 0.0072(15) -0.0013(15)
C22 0.0151(17) 0.031(2) 0.0161(18) -0.0049(16) 0.0043(15) -0.0040(16)
C23 0.0202(18) 0.024(2) 0.0229(19) -0.0035(16) 0.0119(16) -0.0053(16)
C24 0.0124(16) 0.0176(17) 0.0095(15) 0.0022(14) 0.0051(14) -0.0005(14)
C25 0.0160(17) 0.0188(18) 0.0124(16) 0.0001(14) 0.0091(14) -0.0007(14)
C26 0.0182(18) 0.038(2) 0.0185(19) -0.0067(17) 0.0080(16) 0.0067(17)
C27 0.0183(19) 0.047(3) 0.030(2) -0.004(2) 0.0121(18) 0.0082(19)
C28 0.0071(16) 0.029(2) 0.0181(18) 0.0021(16) 0.0052(14) -0.0004(15)
C29 0.0092(16) 0.025(2) 0.0157(17) 0.0015(15) 0.0036(14) -0.0061(15)
C30 0.021(2) 0.034(2) 0.029(2) 0.0121(19) 0.0034(18) -0.0107(18)
C31 0.0215(19) 0.024(2) 0.024(2) 0.0091(17) 0.0069(17) -0.0058(17)
N1 0.0119(13) 0.0123(14) 0.0170(14) -0.0018(12) 0.0085(12) -0.0010(12)
N2 0.0109(13) 0.0150(14) 0.0139(14) 0.0010(12) 0.0084(12) 0.0004(11)
O1 0.0121(12) 0.0302(15) 0.0138(12) -0.0030(11) 0.0010(10) 0.0038(11)
Cl1 0.0168(4) 0.0192(4) 0.0109(4) 0.0014(3) 0.0046(3) 0.0014(3)
Ir1 0.00881(7) 0.01070(8) 0.01011(7) 0.00048(5) 0.00388(6) -0.00034(5)

loop_
_atom_type_symbol
_atom_type_description
_atom_type_scat_dispersion_real
_atom_type_scat_dispersion_imag
_atom_type_scat_source
C C 0.0033 0.0016 'International Tables Vol C Tables 4.2.6.8 and 6.1.1.4'
H H 0.0000 0.0000 'International Tables Vol C Tables 4.2.6.8 and 6.1.1.4'
N N 0.0061 0.0033 'International Tables Vol C Tables 4.2.6.8 and 6.1.1.4'
O O 0.0106 0.0060 'International Tables Vol C Tables 4.2.6.8 and 6.1.1.4'
Ir Ir -1.4442 7.9887 'International Tables Vol C Tables 4.2.6.8 and 6.1.1.4'
Cl Cl 0.1484 0.1585 'International Tables Vol C Tables 4.2.6.8 and 6.1.1.4'

loop_
_geom_angle_atom_site_label_1
_geom_angle_atom_site_label_2
_geom_angle_atom_site_label_3
_geom_angle
_geom_angle_site_symmetry_1
_geom_angle_site_symmetry_3
_geom_angle_publ_flag
N1 C1 N2 117.2(3) . . ?
N1 C1 Ir1 116.2(2) . . ?
N2 C1 Ir1 125.4(2) . . ?
N1 C2 C3 108.4(3) . . ?
N1 C2 H2A 110.0 . . ?
C3 C2 H2A 110.0 . . ?
N1 C2 H2B 110.0 . . ?
C3 C2 H2B 110.0 . . ?
H2A C2 H2B 108.4 . . ?
C2 C3 C4 108.5(3) . . ?
C2 C3 H3A 110.0 . . ?
C4 C3 H3A 110.0 . . ?
C2 C3 H3B 110.0 . . ?
C4 C3 H3B 110.0 . . ?
H3A C3 H3B 108.4 . . ?
N2 C4 C3 109.8(3) . . ?
N2 C4 H4A 109.7 . . ?
C3 C4 H4A 109.7 . . ?
N2 C4 H4B 109.7 . . ?
C3 C4 H4B 109.7 . . ?
H4A C4 H4B 108.2 . . ?
C10 C5 C6 120.1(3) . . ?
C10 C5 N1 121.2(3) . . ?
C6 C5 N1 118.6(3) . . ?
O1 C6 C7 124.2(3) . . ?
O1 C6 C5 115.6(3) . . ?
C7 C6 C5 120.2(3) . . ?
C6 C7 C8 118.9(3) . . ?
C6 C7 H7 120.6 . . ?
C8 C7 H7 120.6 . . ?
C9 C8 C7 120.8(3) . . ?
C9 C8 H8 119.6 . . ?
C7 C8 H8 119.6 . . ?
C8 C9 C10 120.2(3) . . ?
C8 C9 H9 119.9 . . ?
C10 C9 H9 119.9 . . ?
C9 C10 C5 119.7(3) . . ?
C9 C10 H10 120.1 . . ?
C5 C10 H10 120.1 . . ?
O1 C11 H11A 109.5 . . ?
O1 C11 H11B 109.5 . . ?
H11A C11 H11B 109.5 . . ?
O1 C11 H11C 109.5 . . ?
H11A C11 H11C 109.5 . . ?
H11B C11 H11C 109.5 . . ?
C13 C12 C17 121.8(3) . . ?
C13 C12 N2 120.6(3) . . ?
C17 C12 N2 117.6(3) . . ?
C14 C13 C12 117.7(3) . . ?
C14 C13 C18 119.7(3) . . ?
C12 C13 C18 122.6(3) . . ?
C15 C14 C13 121.6(3) . . ?
C15 C14 H14 119.2 . . ?
C13 C14 H14 119.2 . . ?
C14 C15 C16 119.7(3) . . ?
C14 C15 H15 120.2 . . ?
C16 C15 H15 120.2 . . ?
C17 C16 C15 121.1(3) . . ?
C17 C16 H16 119.4 . . ?
C15 C16 H16 119.4 . . ?
C16 C17 C12 118.1(3) . . ?
C16 C17 C21 119.1(3) . . ?
C12 C17 C21 122.8(3) . . ?
C13 C18 C20 112.0(3) . . ?
C13 C18 C19 110.2(3) . . ?
C20 C18 C19 110.7(4) . . ?
C13 C18 H18 108.0 . . ?
C20 C18 H18 108.0 . . ?
C19 C18 H18 108.0 . . ?
C18 C19 H19A 109.5 . . ?
C18 C19 H19B 109.5 . . ?
H19A C19 H19B 109.5 . . ?
C18 C19 H19C 109.5 . . ?
H19A C19 H19C 109.5 . . ?
H19B C19 H19C 109.5 . . ?
C18 C20 H20A 109.5 . . ?
C18 C20 H20B 109.5 . . ?
H20A C20 H20B 109.5 . . ?
C18 C20 H20C 109.5 . . ?
H20A C20 H20C 109.5 . . ?
H20B C20 H20C 109.5 . . ?
C17 C21 C23 111.0(3) . . ?
C17 C21 C22 112.2(3) . . ?
C23 C21 C22 109.3(3) . . ?
C17 C21 H21 108.1 . . ?
C23 C21 H21 108.1 . . ?
C22 C21 H21 108.1 . . ?
C21 C22 H22A 109.5 . . ?
C21 C22 H22B 109.5 . . ?
H22A C22 H22B 109.5 . . ?
C21 C22 H22C 109.5 . . ?
H22A C22 H22C 109.5 . . ?
H22B C22 H22C 109.5 . . ?
C21 C23 H23A 109.5 . . ?
C21 C23 H23B 109.5 . . ?
H23A C23 H23B 109.5 . . ?
C21 C23 H23C 109.5 . . ?
H23A C23 H23C 109.5 . . ?
H23B C23 H23C 109.5 . . ?
C25 C24 C31 125.5(3) . . ?
C25 C24 Ir1 70.99(19) . . ?
C31 C24 Ir1 112.2(2) . . ?
C25 C24 H24 117.3 . . ?
C31 C24 H24 117.3 . . ?
Ir1 C24 H24 86.7 . . ?
C24 C25 C26 122.9(3) . . ?
C24 C25 Ir1 69.82(18) . . ?
C26 C25 Ir1 113.7(2) . . ?
C24 C25 H25 118.6 . . ?
C26 C25 H25 118.6 . . ?
Ir1 C25 H25 86.6 . . ?
C27 C26 C25 113.5(3) . . ?
C27 C26 H26A 108.9 . . ?
C25 C26 H26A 108.9 . . ?
C27 C26 H26B 108.9 . . ?
C25 C26 H26B 108.9 . . ?
H26A C26 H26B 107.7 . . ?
C26 C27 C28 113.9(3) . . ?
C26 C27 H27A 108.8 . . ?
C28 C27 H27A 108.8 . . ?
C26 C27 H27B 108.8 . . ?
C28 C27 H27B 108.8 . . ?
H27A C27 H27B 107.7 . . ?
C29 C28 C27 126.6(4) . . ?
C29 C28 Ir1 72.5(2) . . ?
C27 C28 Ir1 109.6(2) . . ?
C29 C28 H28 116.7 . . ?
C27 C28 H28 116.7 . . ?
Ir1 C28 H28 87.8 . . ?
C28 C29 C30 122.9(4) . . ?
C28 C29 Ir1 70.40(19) . . ?
C30 C29 Ir1 112.1(2) . . ?
C28 C29 H29 118.5 . . ?
C30 C29 H29 118.5 . . ?
Ir1 C29 H29 87.6 . . ?
C31 C30 C29 113.4(3) . . ?
C31 C30 H30A 108.9 . . ?
C29 C30 H30A 108.9 . . ?
C31 C30 H30B 108.9 . . ?
C29 C30 H30B 108.9 . . ?
H30A C30 H30B 107.7 . . ?
C24 C31 C30 114.3(3) . . ?
C24 C31 H31A 108.7 . . ?
C30 C31 H31A 108.7 . . ?
C24 C31 H31B 108.7 . . ?
C30 C31 H31B 108.7 . . ?
H31A C31 H31B 107.6 . . ?
C1 N1 C5 119.4(3) . . ?
C1 N1 C2 123.8(3) . . ?
C5 N1 C2 116.3(3) . . ?
C1 N2 C12 120.5(3) . . ?
C1 N2 C4 124.6(3) . . ?
C12 N2 C4 114.1(3) . . ?
C6 O1 C11 117.7(3) . . ?
C1 Ir1 C24 98.65(13) . . ?
C1 Ir1 C25 97.30(13) . . ?
C24 Ir1 C25 39.19(13) . . ?
C1 Ir1 C28 154.75(14) . . ?
C24 Ir1 C28 96.08(14) . . ?
C25 Ir1 C28 81.46(13) . . ?
C1 Ir1 C29 166.73(14) . . ?
C24 Ir1 C29 80.99(13) . . ?
C25 Ir1 C29 90.76(13) . . ?
C28 Ir1 C29 37.10(14) . . ?
C1 Ir1 Cl1 85.02(9) . . ?
C24 Ir1 Cl1 156.26(10) . . ?
C25 Ir1 Cl1 163.99(10) . . ?
C28 Ir1 Cl1 89.70(10) . . ?
C29 Ir1 Cl1 90.14(9) . . ?

loop_
_geom_bond_atom_site_label_1
_geom_bond_atom_site_label_2
_geom_bond_distance
_geom_bond_site_symmetry_2
_geom_bond_publ_flag
C1 N1 1.346(4) . ?
C1 N2 1.348(4) . ?
C1 Ir1 2.060(3) . ?
C2 N1 1.467(4) . ?
C2 C3 1.506(5) . ?
C2 H2A 0.9900 . ?
C2 H2B 0.9900 . ?
C3 C4 1.516(5) . ?
C3 H3A 0.9900 . ?
C3 H3B 0.9900 . ?
C4 N2 1.478(4) . ?
C4 H4A 0.9900 . ?
C4 H4B 0.9900 . ?
C5 C10 1.391(5) . ?
C5 C6 1.393(5) . ?
C5 N1 1.442(4) . ?
C6 O1 1.373(4) . ?
C6 C7 1.393(5) . ?
C7 C8 1.400(5) . ?
C7 H7 0.9500 . ?
C8 C9 1.380(5) . ?
C8 H8 0.9500 . ?
C9 C10 1.387(5) . ?
C9 H9 0.9500 . ?
C10 H10 0.9500 . ?
C11 O1 1.423(4) . ?
C11 H11A 0.9800 . ?
C11 H11B 0.9800 . ?
C11 H11C 0.9800 . ?
C12 C13 1.403(5) . ?
C12 C17 1.410(5) . ?
C12 N2 1.449(4) . ?
C13 C14 1.396(5) . ?
C13 C18 1.522(5) . ?
C14 C15 1.382(5) . ?
C14 H14 0.9500 . ?
C15 C16 1.392(5) . ?
C15 H15 0.9500 . ?
C16 C17 1.389(5) . ?
C16 H16 0.9500 . ?
C17 C21 1.523(5) . ?
C18 C20 1.530(6) . ?
C18 C19 1.533(6) . ?
C18 H18 1.0000 . ?
C19 H19A 0.9800 . ?
C19 H19B 0.9800 . ?
C19 H19C 0.9800 . ?
C20 H20A 0.9800 . ?
C20 H20B 0.9800 . ?
C20 H20C 0.9800 . ?
C21 C23 1.539(5) . ?
C21 C22 1.542(5) . ?
C21 H21 1.0000 . ?
C22 H22A 0.9800 . ?
C22 H22B 0.9800 . ?
C22 H22C 0.9800 . ?
C23 H23A 0.9800 . ?
C23 H23B 0.9800 . ?
C23 H23C 0.9800 . ?
C24 C25 1.417(5) . ?
C24 C31 1.503(5) . ?
C24 Ir1 2.104(3) . ?
C24 H24 0.9500 . ?
C25 C26 1.525(5) . ?
C25 Ir1 2.120(3) . ?
C25 H25 0.9500 . ?
C26 C27 1.498(5) . ?
C26 H26A 0.9900 . ?
C26 H26B 0.9900 . ?
C27 C28 1.524(5) . ?
C27 H27A 0.9900 . ?
C27 H27B 0.9900 . ?
C28 C29 1.386(5) . ?
C28 Ir1 2.164(3) . ?
C28 H28 0.9500 . ?
C29 C30 1.511(5) . ?
C29 Ir1 2.191(3) . ?
C29 H29 0.9500 . ?
C30 C31 1.505(5) . ?
C30 H30A 0.9900 . ?
C30 H30B 0.9900 . ?
C31 H31A 0.9900 . ?
C31 H31B 0.9900 . ?
Cl1 Ir1 2.3867(8) . ?
